data_1544298
loop_
_publ_author_name
'Jadhav, Thaksen'
'Dhokale, Bhausaheb'
'Patil, Yuvraj'
'Mobin, Shaikh M.'
'Misra, Rajneesh'

_publ_section_title
;
 Multi-Stimuli Responsive Donor--Acceptor Tetraphenylethylene Substituted
 Benzothiadiazoles
;
_journal_issue 42
_journal_name_full 'The Journal of Physical Chemistry C'
_journal_page_first 24030
_journal_paper_doi 10.1021/acs.jpcc.6b09015
_journal_volume 120
_journal_year 2016
_chemical_formula_sum 'C38 H26 N2 S'
_chemical_formula_weight 542.67
_chemical_name_systematic
;
 ?
;
_space_group_IT_number 15
_symmetry_cell_setting monoclinic
_symmetry_space_group_name_Hall '-I 2ya'
_symmetry_space_group_name_H-M 'I 1 2/a 1'
_atom_sites_solution_hydrogens geom
_atom_sites_solution_primary direct
_atom_sites_solution_secondary difmap
_audit_creation_method SHELXL-97
_cell_angle_alpha 90.00
_cell_angle_beta 91.498(5)
_cell_angle_gamma 90.00
_cell_formula_units_Z 8
_cell_length_a 17.9549(11)
_cell_length_b 5.7818(3)
_cell_length_c 55.027(3)
_cell_measurement_reflns_used 4227
_cell_measurement_temperature 150(2)
_cell_measurement_theta_max 63.8010
_cell_measurement_theta_min 4.8340
_cell_volume 5710.5(6)
_computing_cell_refinement 'CrysAlis RED, Oxford Diffraction Ltd.,'
_computing_data_collection 'CrysAlis CCD, Oxford Diffraction Ltd.,'
_computing_data_reduction 'CrysAlis RED, Oxford Diffraction Ltd.,'
_computing_molecular_graphics Ortep3
_computing_publication_material Shelx97
_computing_structure_refinement 'SHELXL-97 (Sheldrick, 1997)'
_computing_structure_solution 'SHELXS-97 (Sheldrick, 1997)'
_diffrn_ambient_temperature 150(2)
_diffrn_detector_area_resol_mean 15.9948
_diffrn_measured_fraction_theta_full 0.980
_diffrn_measured_fraction_theta_max 0.980
_diffrn_measurement_device_type 'OXFORD DIFFRACTION SUPER NOVA'
_diffrn_measurement_method \w/q-scan
_diffrn_radiation_monochromator graphite
_diffrn_radiation_source 'Micro-Focus (Cu) X-ray Source'
_diffrn_radiation_type CuK\a
_diffrn_radiation_wavelength 1.5418
_diffrn_reflns_av_R_equivalents 0.0380
_diffrn_reflns_av_sigmaI/netI 0.0383
_diffrn_reflns_limit_h_max 20
_diffrn_reflns_limit_h_min -22
_diffrn_reflns_limit_k_max 4
_diffrn_reflns_limit_k_min -7
_diffrn_reflns_limit_l_max 66
_diffrn_reflns_limit_l_min -67
_diffrn_reflns_number 18686
_diffrn_reflns_theta_full 71.68
_diffrn_reflns_theta_max 71.68
_diffrn_reflns_theta_min 3.21
_exptl_absorpt_coefficient_mu 1.226
_exptl_absorpt_correction_T_max 0.7829
_exptl_absorpt_correction_T_min 0.6878
_exptl_absorpt_correction_type analytical
_exptl_absorpt_process_details
;
CrysAlis RED, Oxford Diffraction Ltd.,
Version 1.171.31.7 (release 18-10-2006 CrysAlis171 .NET)
(compiled Oct 18 2006,16:28:17)
Empirical absorption correction using spherical harmonics,
 implemented in SCALE3 ABSPACK scaling algorithm.
;
_exptl_crystal_colour yellow
_exptl_crystal_density_diffrn 1.262
_exptl_crystal_density_method 'not measured'
_exptl_crystal_description BLOCK
_exptl_crystal_F_000 2272
_exptl_crystal_size_max 0.33
_exptl_crystal_size_mid 0.26
_exptl_crystal_size_min 0.21
_refine_diff_density_max 0.467
_refine_diff_density_min -0.693
_refine_diff_density_rms 0.053
_refine_ls_extinction_coef 0.00046(11)
_refine_ls_extinction_expression Fc^*^=kFc[1+0.001xFc^2^\l^3^/sin(2\q)]^-1/4^
_refine_ls_extinction_method SHELXL
_refine_ls_goodness_of_fit_ref 1.066
_refine_ls_hydrogen_treatment riding
_refine_ls_matrix_type full
_refine_ls_number_parameters 371
_refine_ls_number_reflns 5454
_refine_ls_number_restraints 0
_refine_ls_restrained_S_all 1.066
_refine_ls_R_factor_all 0.1152
_refine_ls_R_factor_gt 0.0788
_refine_ls_shift/su_max 0.000
_refine_ls_shift/su_mean 0.000
_refine_ls_structure_factor_coef Fsqd
_refine_ls_weighting_details 'calc w=1/[\s^2^(Fo^2^)+(0.1403P)^2^+2.7787P] where P=(Fo^2^+2Fc^2^)/3'
_refine_ls_weighting_scheme calc
_refine_ls_wR_factor_gt 0.2292
_refine_ls_wR_factor_ref 0.2809
_reflns_number_gt 3245
_reflns_number_total 5454
_reflns_threshold_expression >2sigma(I)
_cod_data_source_file jp6b09015_si_002.cif
_cod_data_source_block rm158
_cod_depositor_comments
;
The following automatic conversions were performed:

'_symmetry_cell_setting' value 'Monoclinic' changed to 'monoclinic'
according to
/usr/data/users/saulius/crontab/automatic-downloads/rss-feeds/ACS/lib/dictionaries/cif_core.dic
dictionary named 'cif_core.dic' version 2.4.2 from 2011-04-26.

Automatic conversion script
Id: cif_fix_values 4268 2015-11-12 08:31:59Z antanas 

 Adding full bibliography for 1544298--1544299.cif.
;
_cod_original_cell_volume 5710.5(5)
_cod_original_sg_symbol_H-M 'I 2/a'
_cod_database_code 1544298

loop_
_symmetry_equiv_pos_as_xyz
'x, y, z'
'-x+1/2, y, -z'
'x+1/2, y+1/2, z+1/2'
'-x+1, y+1/2, -z+1/2'
'-x, -y, -z'
'x-1/2, -y, z'
'-x+1/2, -y+1/2, -z+1/2'
'x, -y+1/2, z+1/2'

loop_
_atom_site_label
_atom_site_type_symbol
_atom_site_fract_x
_atom_site_fract_y
_atom_site_fract_z
_atom_site_U_iso_or_equiv
_atom_site_adp_type
_atom_site_occupancy
_atom_site_symmetry_multiplicity
_atom_site_calc_flag
_atom_site_refinement_flags
S1 S 0.78185(9) -0.1681(3) 0.21254(2) 0.1465(8) Uani 1 1 d .
N1 N 0.8261(2) -0.0307(7) 0.19214(6) 0.0998(11) Uani 1 1 d .
N2 N 0.80910(19) -0.0369(6) 0.23662(6) 0.0947(11) Uani 1 1 d .
C1 C 0.85550(16) 0.1316(6) 0.22948(6) 0.0650(8) Uani 1 1 d .
C2 C 0.86571(17) 0.1337(6) 0.20360(6) 0.0665(8) Uani 1 1 d .
C3 C 0.91234(18) 0.2983(6) 0.19234(6) 0.0666(8) Uani 1 1 d .
C4 C 0.9457(3) 0.4499(8) 0.20817(7) 0.1041(15) Uani 1 1 d .
H4 H 0.9779 0.5635 0.2017 0.125 Uiso 1 1 calc R
C5 C 0.9359(3) 0.4496(8) 0.23351(7) 0.1071(15) Uani 1 1 d .
H5 H 0.9614 0.5631 0.2430 0.129 Uiso 1 1 calc R
C6 C 0.89126(19) 0.2942(6) 0.24524(6) 0.0719(9) Uani 1 1 d .
C7 C 0.99624(18) 0.3120(6) 0.09129(6) 0.0697(8) Uani 1 1 d .
C8 C 1.06727(19) 0.3527(6) 0.08498(6) 0.0692(8) Uani 1 1 d .
C9 C 0.8841(2) 0.2967(6) 0.27206(6) 0.0746(9) Uani 1 1 d .
C10 C 0.9165(2) 0.4657(8) 0.28598(7) 0.0951(12) Uani 1 1 d .
H10 H 0.9440 0.5842 0.2783 0.114 Uiso 1 1 calc R
C11 C 0.9104(3) 0.4694(9) 0.31107(8) 0.1015(13) Uani 1 1 d .
H11 H 0.9323 0.5930 0.3201 0.122 Uiso 1 1 calc R
C12 C 0.8741(3) 0.3014(8) 0.32284(8) 0.0953(12) Uani 1 1 d .
H12 H 0.8700 0.3041 0.3400 0.114 Uiso 1 1 calc R
C13 C 0.8442(5) 0.1306(12) 0.30950(9) 0.169(3) Uani 1 1 d .
H13 H 0.8185 0.0091 0.3173 0.203 Uiso 1 1 calc R
C14 C 0.8499(4) 0.1278(11) 0.28442(8) 0.168(3) Uani 1 1 d .
H14 H 0.8289 0.0015 0.2756 0.201 Uiso 1 1 calc R
C15 C 0.92838(17) 0.3032(6) 0.16609(6) 0.0650(8) Uani 1 1 d .
C16 C 0.9124(2) 0.1229(6) 0.15024(6) 0.0766(9) Uani 1 1 d .
H16 H 0.8866 -0.0086 0.1561 0.092 Uiso 1 1 calc R
C17 C 0.9327(2) 0.1286(6) 0.12627(6) 0.0764(9) Uani 1 1 d .
H17 H 0.9188 0.0040 0.1159 0.092 Uiso 1 1 calc R
C18 C 0.97280(18) 0.3120(6) 0.11700(6) 0.0672(8) Uani 1 1 d .
C19 C 0.9870(2) 0.4965(6) 0.13243(6) 0.0760(9) Uani 1 1 d .
H19 H 1.0123 0.6284 0.1265 0.091 Uiso 1 1 calc R
C20 C 0.9653(2) 0.4926(6) 0.15622(7) 0.0750(9) Uani 1 1 d .
H20 H 0.9757 0.6230 0.1663 0.090 Uiso 1 1 calc R
C21 C 1.0895(2) 0.3787(6) 0.05917(6) 0.0742(9) Uani 1 1 d .
C22 C 1.1431(3) 0.2396(9) 0.04938(7) 0.1004(13) Uani 1 1 d .
H22 H 1.1664 0.1243 0.0592 0.120 Uiso 1 1 calc R
C23 C 1.1636(3) 0.2636(11) 0.02567(9) 0.1236(18) Uani 1 1 d .
H23 H 1.1995 0.1617 0.0192 0.148 Uiso 1 1 calc R
C24 C 1.1331(3) 0.4310(11) 0.01152(8) 0.1193(17) Uani 1 1 d .
H24 H 1.1484 0.4491 -0.0048 0.143 Uiso 1 1 calc R
C25 C 1.0803(4) 0.5744(10) 0.02065(9) 0.1239(18) Uani 1 1 d .
H25 H 1.0592 0.6934 0.0108 0.149 Uiso 1 1 calc R
C26 C 1.0577(3) 0.5461(8) 0.04434(8) 0.1071(14) Uani 1 1 d .
H26 H 1.0198 0.6430 0.0505 0.128 Uiso 1 1 calc R
C27 C 0.9354(2) 0.2685(7) 0.07297(6) 0.0804(10) Uani 1 1 d .
C28 C 0.8716(2) 0.3988(11) 0.07281(8) 0.1136(17) Uani 1 1 d .
H28 H 0.8664 0.5181 0.0845 0.136 Uiso 1 1 calc R
C29 C 0.8149(3) 0.3595(15) 0.05598(10) 0.144(3) Uani 1 1 d .
H29 H 0.7719 0.4550 0.0560 0.173 Uiso 1 1 calc R
C30 C 0.8193(4) 0.1917(18) 0.03981(13) 0.163(3) Uani 1 1 d .
H30 H 0.7792 0.1640 0.0286 0.195 Uiso 1 1 calc R
C31 C 0.8821(5) 0.0578(13) 0.03931(13) 0.173(3) Uani 1 1 d .
H31 H 0.8856 -0.0619 0.0276 0.208 Uiso 1 1 calc R
C32 C 0.9411(3) 0.0953(9) 0.05588(10) 0.132(2) Uani 1 1 d .
H32 H 0.9847 0.0025 0.0554 0.158 Uiso 1 1 calc R
C33 C 1.13014(18) 0.3752(6) 0.10299(6) 0.0699(8) Uani 1 1 d .
C34 C 1.1480(2) 0.2038(7) 0.11980(7) 0.0826(10) Uani 1 1 d .
H34 H 1.1179 0.0689 0.1205 0.099 Uiso 1 1 calc R
C35 C 1.2090(2) 0.2265(9) 0.13552(7) 0.0955(12) Uani 1 1 d .
H35 H 1.2204 0.1071 0.1469 0.115 Uiso 1 1 calc R
C36 C 1.2529(2) 0.4192(9) 0.13482(8) 0.0976(13) Uani 1 1 d .
H36 H 1.2950 0.4335 0.1456 0.117 Uiso 1 1 calc R
C37 C 1.2360(2) 0.5915(9) 0.11853(8) 0.1001(13) Uani 1 1 d .
H37 H 1.2657 0.7272 0.1182 0.120 Uiso 1 1 calc R
C38 C 1.1757(2) 0.5693(7) 0.10249(7) 0.0871(11) Uani 1 1 d .
H38 H 1.1653 0.6884 0.0910 0.105 Uiso 1 1 calc R

loop_
_atom_site_aniso_label
_atom_site_aniso_U_11
_atom_site_aniso_U_22
_atom_site_aniso_U_33
_atom_site_aniso_U_23
_atom_site_aniso_U_13
_atom_site_aniso_U_12
S1 0.1642(13) 0.1941(16) 0.0817(8) -0.0179(8) 0.0144(8) -0.1199(12)
N1 0.097(2) 0.129(3) 0.0736(19) -0.0095(18) 0.0034(16) -0.052(2)
N2 0.092(2) 0.120(3) 0.0722(19) -0.0029(18) 0.0045(16) -0.048(2)
C1 0.0512(15) 0.075(2) 0.0689(19) 0.0032(15) -0.0001(13) -0.0024(14)
C2 0.0537(16) 0.074(2) 0.072(2) -0.0011(16) -0.0033(14) -0.0020(14)
C3 0.0646(18) 0.0664(19) 0.0687(19) 0.0013(15) -0.0015(14) -0.0005(14)
C4 0.138(4) 0.101(3) 0.073(2) 0.002(2) 0.005(2) -0.052(3)
C5 0.150(4) 0.101(3) 0.071(2) -0.007(2) 0.011(2) -0.056(3)
C6 0.0719(19) 0.074(2) 0.069(2) 0.0015(16) -0.0029(15) -0.0031(16)
C7 0.0706(19) 0.0683(19) 0.070(2) 0.0026(15) -0.0014(15) 0.0032(15)
C8 0.074(2) 0.070(2) 0.0629(18) 0.0001(15) 0.0039(15) 0.0029(15)
C9 0.079(2) 0.076(2) 0.068(2) -0.0003(16) -0.0018(16) -0.0070(17)
C10 0.107(3) 0.102(3) 0.077(2) -0.007(2) 0.005(2) -0.024(2)
C11 0.111(3) 0.113(3) 0.080(3) -0.021(2) -0.007(2) -0.015(3)
C12 0.103(3) 0.114(3) 0.069(2) 0.000(2) 0.004(2) 0.002(3)
C13 0.277(8) 0.161(5) 0.072(3) -0.007(3) 0.024(4) -0.117(6)
C14 0.284(9) 0.150(5) 0.069(3) -0.011(3) 0.025(4) -0.129(5)
C15 0.0588(17) 0.0672(19) 0.0687(19) 0.0064(15) -0.0015(14) 0.0006(14)
C16 0.080(2) 0.077(2) 0.072(2) 0.0055(17) -0.0044(17) -0.0126(17)
C17 0.087(2) 0.077(2) 0.065(2) -0.0002(16) -0.0044(17) -0.0085(17)
C18 0.0636(17) 0.075(2) 0.0630(18) 0.0029(15) 0.0001(14) 0.0019(15)
C19 0.079(2) 0.075(2) 0.074(2) 0.0028(17) 0.0109(17) -0.0049(17)
C20 0.078(2) 0.072(2) 0.076(2) -0.0042(16) 0.0105(17) -0.0083(16)
C21 0.077(2) 0.081(2) 0.065(2) -0.0008(16) 0.0026(16) 0.0031(17)
C22 0.110(3) 0.120(3) 0.071(2) 0.003(2) 0.012(2) 0.030(3)
C23 0.140(4) 0.152(5) 0.079(3) -0.006(3) 0.027(3) 0.033(4)
C24 0.146(5) 0.147(4) 0.066(3) 0.001(3) 0.014(3) -0.009(4)
C25 0.165(5) 0.126(4) 0.081(3) 0.030(3) 0.011(3) 0.015(4)
C26 0.134(4) 0.105(3) 0.083(3) 0.018(2) 0.016(3) 0.026(3)
C27 0.076(2) 0.097(3) 0.068(2) 0.0099(19) -0.0043(17) -0.0074(19)
C28 0.082(3) 0.187(5) 0.072(2) 0.010(3) 0.004(2) 0.023(3)
C29 0.081(3) 0.265(9) 0.086(3) 0.035(4) -0.010(3) 0.011(4)
C30 0.128(5) 0.239(9) 0.118(5) 0.054(5) -0.050(4) -0.072(6)
C31 0.211(8) 0.146(5) 0.157(6) -0.021(5) -0.082(6) -0.044(6)
C32 0.153(5) 0.103(3) 0.137(4) -0.024(3) -0.054(4) -0.002(3)
C33 0.0654(18) 0.084(2) 0.0608(18) -0.0030(16) 0.0078(14) -0.0017(16)
C34 0.071(2) 0.094(3) 0.082(2) 0.006(2) -0.0075(18) -0.0030(18)
C35 0.079(2) 0.123(3) 0.083(3) 0.004(2) -0.010(2) 0.001(2)
C36 0.069(2) 0.139(4) 0.084(3) -0.020(3) 0.0005(19) -0.009(2)
C37 0.087(3) 0.116(3) 0.098(3) -0.018(3) 0.010(2) -0.029(2)
C38 0.089(3) 0.095(3) 0.077(2) 0.000(2) 0.010(2) -0.013(2)

loop_
_atom_type_symbol
_atom_type_description
_atom_type_scat_dispersion_real
_atom_type_scat_dispersion_imag
_atom_type_scat_source
C C 0.0181 0.0091 'International Tables Vol C Tables 4.2.6.8 and 6.1.1.4'
H H 0.0000 0.0000 'International Tables Vol C Tables 4.2.6.8 and 6.1.1.4'
N N 0.0311 0.0180 'International Tables Vol C Tables 4.2.6.8 and 6.1.1.4'
S S 0.3331 0.5567 'International Tables Vol C Tables 4.2.6.8 and 6.1.1.4'

loop_
_geom_angle_atom_site_label_1
_geom_angle_atom_site_label_2
_geom_angle_atom_site_label_3
_geom_angle
N2 S1 N1 101.51(17)
C2 N1 S1 106.9(3)
C1 N2 S1 106.3(2)
N2 C1 C6 125.0(3)
N2 C1 C2 112.9(3)
C6 C1 C2 122.0(3)
N1 C2 C3 125.7(3)
N1 C2 C1 112.4(3)
C3 C2 C1 121.9(3)
C4 C3 C2 114.0(3)
C4 C3 C15 121.2(3)
C2 C3 C15 124.8(3)
C3 C4 C5 124.5(4)
C3 C4 H4 117.8
C5 C4 H4 117.8
C6 C5 C4 123.7(4)
C6 C5 H5 118.2
C4 C5 H5 118.2
C5 C6 C1 113.9(3)
C5 C6 C9 121.8(3)
C1 C6 C9 124.3(3)
C8 C7 C18 122.5(3)
C8 C7 C27 122.4(3)
C18 C7 C27 115.1(3)
C7 C8 C33 123.3(3)
C7 C8 C21 122.7(3)
C33 C8 C21 114.1(3)
C14 C9 C10 115.4(4)
C14 C9 C6 123.2(3)
C10 C9 C6 121.3(3)
C9 C10 C11 121.8(4)
C9 C10 H10 119.1
C11 C10 H10 119.1
C12 C11 C10 121.3(4)
C12 C11 H11 119.3
C10 C11 H11 119.3
C13 C12 C11 117.6(4)
C13 C12 H12 121.2
C11 C12 H12 121.2
C12 C13 C14 121.1(5)
C12 C13 H13 119.5
C14 C13 H13 119.5
C9 C14 C13 122.7(5)
C9 C14 H14 118.6
C13 C14 H14 118.6
C16 C15 C20 116.0(3)
C16 C15 C3 123.9(3)
C20 C15 C3 120.0(3)
C17 C16 C15 121.9(3)
C17 C16 H16 119.0
C15 C16 H16 119.0
C16 C17 C18 121.6(3)
C16 C17 H17 119.2
C18 C17 H17 119.2
C19 C18 C17 116.9(3)
C19 C18 C7 122.2(3)
C17 C18 C7 120.9(3)
C20 C19 C18 121.3(3)
C20 C19 H19 119.3
C18 C19 H19 119.3
C19 C20 C15 122.1(3)
C19 C20 H20 118.9
C15 C20 H20 118.9
C22 C21 C26 117.5(4)
C22 C21 C8 121.4(3)
C26 C21 C8 121.1(3)
C23 C22 C21 121.4(4)
C23 C22 H22 119.3
C21 C22 H22 119.3
C24 C23 C22 120.4(5)
C24 C23 H23 119.8
C22 C23 H23 119.8
C23 C24 C25 119.9(5)
C23 C24 H24 120.1
C25 C24 H24 120.1
C24 C25 C26 119.9(5)
C24 C25 H25 120.0
C26 C25 H25 120.0
C21 C26 C25 120.8(5)
C21 C26 H26 119.6
C25 C26 H26 119.6
C28 C27 C32 118.2(4)
C28 C27 C7 120.7(4)
C32 C27 C7 121.2(4)
C27 C28 C29 121.1(5)
C27 C28 H28 119.5
C29 C28 H28 119.5
C30 C29 C28 121.2(6)
C30 C29 H29 119.4
C28 C29 H29 119.4
C29 C30 C31 119.5(6)
C29 C30 H30 120.2
C31 C30 H30 120.2
C30 C31 C32 120.7(7)
C30 C31 H31 119.6
C32 C31 H31 119.6
C27 C32 C31 119.3(6)
C27 C32 H32 120.4
C31 C32 H32 120.4
C34 C33 C38 117.7(3)
C34 C33 C8 122.6(3)
C38 C33 C8 119.6(3)
C35 C34 C33 120.9(4)
C35 C34 H34 119.5
C33 C34 H34 119.5
C36 C35 C34 120.5(4)
C36 C35 H35 119.7
C34 C35 H35 119.7
C35 C36 C37 119.5(4)
C35 C36 H36 120.3
C37 C36 H36 120.3
C36 C37 C38 120.5(4)
C36 C37 H37 119.8
C38 C37 H37 119.8
C37 C38 C33 120.8(4)
C37 C38 H38 119.6
C33 C38 H38 119.6

loop_
_geom_bond_atom_site_label_1
_geom_bond_atom_site_label_2
_geom_bond_distance
S1 N2 1.593(3)
S1 N1 1.602(3)
N1 C2 1.336(4)
N2 C1 1.347(4)
C1 C6 1.421(5)
C1 C2 1.441(4)
C2 C3 1.420(4)
C3 C4 1.363(5)
C3 C15 1.481(4)
C4 C5 1.410(5)
C4 H4 0.9500
C5 C6 1.376(5)
C5 H5 0.9500
C6 C9 1.485(5)
C7 C8 1.351(5)
C7 C18 1.486(4)
C7 C27 1.489(5)
C8 C33 1.488(5)
C8 C21 1.493(5)
C9 C14 1.347(6)
C9 C10 1.363(5)
C10 C11 1.388(5)
C10 H10 0.9500
C11 C12 1.345(6)
C11 H11 0.9500
C12 C13 1.335(6)
C12 H12 0.9500
C13 C14 1.387(6)
C13 H13 0.9500
C14 H14 0.9500
C15 C16 1.384(5)
C15 C20 1.397(5)
C16 C17 1.378(5)
C16 H16 0.9500
C17 C18 1.387(5)
C17 H17 0.9500
C18 C19 1.383(5)
C19 C20 1.376(5)
C19 H19 0.9500
C20 H20 0.9500
C21 C22 1.375(5)
C21 C26 1.380(5)
C22 C23 1.372(6)
C22 H22 0.9500
C23 C24 1.349(7)
C23 H23 0.9500
C24 C25 1.365(7)
C24 H24 0.9500
C25 C26 1.386(6)
C25 H25 0.9500
C26 H26 0.9500
C27 C28 1.371(6)
C27 C32 1.379(6)
C28 C29 1.376(7)
C28 H28 0.9500
C29 C30 1.321(10)
C29 H29 0.9500
C30 C31 1.369(11)
C30 H30 0.9500
C31 C32 1.396(8)
C31 H31 0.9500
C32 H32 0.9500
C33 C34 1.388(5)
C33 C38 1.389(5)
C34 C35 1.383(5)
C34 H34 0.9500
C35 C36 1.367(6)
C35 H35 0.9500
C36 C37 1.369(6)
C36 H36 0.9500
C37 C38 1.385(6)
C37 H37 0.9500
C38 H38 0.9500

loop_
_geom_torsion_atom_site_label_1
_geom_torsion_atom_site_label_2
_geom_torsion_atom_site_label_3
_geom_torsion_atom_site_label_4
_geom_torsion
N2 S1 N1 C2 -0.6(4)
N1 S1 N2 C1 1.0(3)
S1 N2 C1 C6 178.5(3)
S1 N2 C1 C2 -1.1(4)
S1 N1 C2 C3 -179.0(3)
S1 N1 C2 C1 -0.1(4)
N2 C1 C2 N1 0.8(4)
C6 C1 C2 N1 -178.8(3)
N2 C1 C2 C3 179.8(3)
C6 C1 C2 C3 0.2(5)
N1 C2 C3 C4 179.0(4)
C1 C2 C3 C4 0.2(5)
N1 C2 C3 C15 -4.4(5)
C1 C2 C3 C15 176.7(3)
C2 C3 C4 C5 -0.4(7)
C15 C3 C4 C5 -177.1(5)
C3 C4 C5 C6 0.3(9)
C4 C5 C6 C1 0.0(7)
C4 C5 C6 C9 178.4(4)
N2 C1 C6 C5 -179.8(4)
C2 C1 C6 C5 -0.2(5)
N2 C1 C6 C9 1.9(6)
C2 C1 C6 C9 -178.6(3)
C18 C7 C8 C33 7.0(5)
C27 C7 C8 C33 -174.2(3)
C18 C7 C8 C21 -173.1(3)
C27 C7 C8 C21 5.7(5)
C5 C6 C9 C14 -170.0(6)
C1 C6 C9 C14 8.2(7)
C5 C6 C9 C10 5.6(6)
C1 C6 C9 C10 -176.2(4)
C14 C9 C10 C11 -3.8(7)
C6 C9 C10 C11 -179.8(4)
C9 C10 C11 C12 2.2(8)
C10 C11 C12 C13 0.0(8)
C11 C12 C13 C14 -0.4(11)
C10 C9 C14 C13 3.5(10)
C6 C9 C14 C13 179.4(7)
C12 C13 C14 C9 -1.5(13)
C4 C3 C15 C16 162.8(4)
C2 C3 C15 C16 -13.6(5)
C4 C3 C15 C20 -13.7(5)
C2 C3 C15 C20 169.9(3)
C20 C15 C16 C17 1.0(5)
C3 C15 C16 C17 -175.7(3)
C15 C16 C17 C18 2.5(6)
C16 C17 C18 C19 -4.4(5)
C16 C17 C18 C7 178.1(3)
C8 C7 C18 C19 53.7(5)
C27 C7 C18 C19 -125.1(4)
C8 C7 C18 C17 -128.9(4)
C27 C7 C18 C17 52.2(4)
C17 C18 C19 C20 3.0(5)
C7 C18 C19 C20 -179.6(3)
C18 C19 C20 C15 0.4(6)
C16 C15 C20 C19 -2.4(5)
C3 C15 C20 C19 174.3(3)
C7 C8 C21 C22 -123.1(4)
C33 C8 C21 C22 56.8(5)
C7 C8 C21 C26 57.8(6)
C33 C8 C21 C26 -122.2(4)
C26 C21 C22 C23 -0.8(7)
C8 C21 C22 C23 -179.9(5)
C21 C22 C23 C24 2.2(9)
C22 C23 C24 C25 -1.4(10)
C23 C24 C25 C26 -0.7(9)
C22 C21 C26 C25 -1.3(7)
C8 C21 C26 C25 177.8(5)
C24 C25 C26 C21 2.0(9)
C8 C7 C27 C28 -125.7(4)
C18 C7 C27 C28 53.2(5)
C8 C7 C27 C32 55.0(6)
C18 C7 C27 C32 -126.2(4)
C32 C27 C28 C29 -0.5(7)
C7 C27 C28 C29 -179.8(4)
C27 C28 C29 C30 1.7(9)
C28 C29 C30 C31 -1.7(11)
C29 C30 C31 C32 0.7(12)
C28 C27 C32 C31 -0.5(8)
C7 C27 C32 C31 178.9(5)
C30 C31 C32 C27 0.4(11)
C7 C8 C33 C34 56.5(5)
C21 C8 C33 C34 -123.4(4)
C7 C8 C33 C38 -126.7(4)
C21 C8 C33 C38 53.4(4)
C38 C33 C34 C35 0.1(6)
C8 C33 C34 C35 177.0(4)
C33 C34 C35 C36 0.1(6)
C34 C35 C36 C37 0.5(7)
C35 C36 C37 C38 -1.4(7)
C36 C37 C38 C33 1.6(6)
C34 C33 C38 C37 -1.0(6)
C8 C33 C38 C37 -178.0(4)
